data_7232378
loop_
_publ_author_name
'Tiihonen, Antti'
'Lahtinen, Manu'

_publ_section_title
;
 In-depth structural analysis of lanthanoid coordination networks based on
 a flexible tripodal zwitterionic isonicotinate ligand
;
_journal_issue 14
_journal_name_full CrystEngComm
_journal_page_first 2286
_journal_paper_doi 10.1039/C8CE01015C
_journal_volume 21
_journal_year 2019
_chemical_formula_moiety 'C30 H31 La N3 O8, 3(N O3)'
_chemical_formula_sum 'C30 H45 La N6 O24'
_chemical_formula_weight 1012.63
_space_group_crystal_system triclinic
_space_group_IT_number 2
_space_group_name_Hall '-P 1'
_space_group_name_H-M_alt 'P -1'
_symmetry_space_group_name_Hall '-P 1'
_symmetry_space_group_name_H-M 'P -1'
_atom_sites_solution_hydrogens mixed
_atom_sites_solution_primary iterative
_audit_creation_date 2018-03-28
_audit_creation_method
;
Olex2 1.2
(compiled 2017.08.10 svn.r3458 for OlexSys, GUI svn.r5381)
;
_audit_update_record
;
2018-03-29 deposited with the CCDC.    2019-02-18 downloaded from the CCDC.
;
_cell_angle_alpha 105.771(4)
_cell_angle_beta 99.826(3)
_cell_angle_gamma 99.967(4)
_cell_formula_units_Z 2
_cell_length_a 9.6393(4)
_cell_length_b 12.2016(6)
_cell_length_c 19.0185(7)
_cell_measurement_reflns_used 6508
_cell_measurement_temperature 120.01(10)
_cell_measurement_theta_max 75.5620
_cell_measurement_theta_min 3.8550
_cell_volume 2063.48(17)
_computing_cell_refinement 'CrysAlisPro 1.171.38.43 (Rigaku OD, 2015)'
_computing_data_collection 'CrysAlisPro 1.171.38.43 (Rigaku OD, 2015)'
_computing_data_reduction 'CrysAlisPro 1.171.38.43 (Rigaku OD, 2015)'
_computing_molecular_graphics 'Olex2 (Dolomanov et al., 2009)'
_computing_publication_material 'Olex2 (Dolomanov et al., 2009)'
_computing_structure_refinement 'ShelXL (Sheldrick, 2015)'
_computing_structure_solution
;
Superflip (Palatinus & Chapuis, 2007;Palatinus & van der Lee, 2008;
Palatinus et al., 2012)
;
_diffrn_ambient_environment N~2~
_diffrn_ambient_temperature 120.01(10)
_diffrn_detector 'CCD plate'
_diffrn_detector_area_resol_mean 5.1977
_diffrn_detector_type Atlas
_diffrn_measured_fraction_theta_full 0.993
_diffrn_measured_fraction_theta_max 0.993
_diffrn_measurement_details
;
List of Runs (angles in degrees, time in seconds):

  # Type    Start    End  Width  t~exp~   \w     \q     \k     \f   Frames
#--------------------------------------------------------------------------
  1  \w    -63.00  27.00   1.00    2.50    --  -41.65  57.00   0.00   90
  2  \w      3.00  61.00   1.00    2.50    --   41.65 -99.00  60.00   58
  3  \w     41.00 140.00   1.00    5.00    --  112.00 -77.00  30.00   99
  4  \w     79.00 116.00   1.00    5.00    --  112.00-111.00 150.00   37
  5  \w     45.00 140.00   1.00    5.00    --  112.00 -30.00 150.00   95
  6  \w     43.00 136.00   1.00    5.00    --  112.00 -30.00   0.00   93
  7  \w     56.00 116.00   1.00    5.00    --  112.00-111.00 -60.00   60
  8  \w     26.00  73.00   1.00    2.50    --   41.65-125.00-120.00   47
  9  \w     86.00 178.00   1.00    5.00    --  112.00  45.00-180.00   92
 10  \w    108.00 172.00   1.00    5.00    --  112.00 111.00  90.00   64
 11  \w    108.00 178.00   1.00    5.00    --  112.00 111.00 120.00   70
 12  \w     44.00 110.00   1.00    5.00    --  112.00 -61.00 150.00   66
 13  \w   -114.00 -16.00   1.00    2.50    --  -41.65 -57.00-150.00   98
 14  \w   -112.00 -17.00   1.00    2.50    --  -41.65 -57.00  90.00   95
;
_diffrn_measurement_device 'four-circle diffractometer'
_diffrn_measurement_device_type 'SuperNova, Dual, Cu at zero, Atlas'
_diffrn_measurement_method '\w scans'
_diffrn_orient_matrix_type 'CrysAlisPro convention (1999,Acta A55,543-557)'
_diffrn_orient_matrix_UB_11 -0.0935072000
_diffrn_orient_matrix_UB_12 0.0724205000
_diffrn_orient_matrix_UB_13 0.0421571000
_diffrn_orient_matrix_UB_21 0.1126519000
_diffrn_orient_matrix_UB_22 0.0282750000
_diffrn_orient_matrix_UB_23 0.0742249000
_diffrn_orient_matrix_UB_31 0.0797726000
_diffrn_orient_matrix_UB_32 0.1101941000
_diffrn_orient_matrix_UB_33 -0.0138881000
_diffrn_radiation_monochromator mirror
_diffrn_radiation_probe x-ray
_diffrn_radiation_type CuK\a
_diffrn_radiation_wavelength 1.54184
_diffrn_reflns_av_R_equivalents 0.0331
_diffrn_reflns_av_unetI/netI 0.0532
_diffrn_reflns_Laue_measured_fraction_full 0.993
_diffrn_reflns_Laue_measured_fraction_max 0.993
_diffrn_reflns_limit_h_max 11
_diffrn_reflns_limit_h_min -11
_diffrn_reflns_limit_k_max 14
_diffrn_reflns_limit_k_min -9
_diffrn_reflns_limit_l_max 19
_diffrn_reflns_limit_l_min -22
_diffrn_reflns_number 12441
_diffrn_reflns_point_group_measured_fraction_full 0.993
_diffrn_reflns_point_group_measured_fraction_max 0.993
_diffrn_reflns_theta_full 67.684
_diffrn_reflns_theta_max 67.999
_diffrn_reflns_theta_min 3.870
_diffrn_source 'micro-focus sealed X-ray tube'
_diffrn_source_type 'SuperNova (Cu) X-ray Source'
_exptl_absorpt_coefficient_mu 8.855
_exptl_absorpt_correction_T_max 0.644
_exptl_absorpt_correction_T_min 0.470
_exptl_absorpt_correction_type gaussian
_exptl_absorpt_process_details
;
CrysAlisPro 1.171.38.43 (Rigaku Oxford Diffraction, 2015)
Numerical absorption correction based on gaussian integration over
            a multifaceted crystal model
Empirical absorption correction using spherical harmonics,
 implemented in SCALE3 ABSPACK scaling algorithm.
;
_exptl_crystal_colour 'clear colourless'
_exptl_crystal_colour_lustre clear
_exptl_crystal_colour_primary colourless
_exptl_crystal_density_diffrn 1.630
_exptl_crystal_description block
_exptl_crystal_F_000 1032
_exptl_crystal_size_max 0.086
_exptl_crystal_size_mid 0.064
_exptl_crystal_size_min 0.042
_refine_diff_density_max 2.677
_refine_diff_density_min -2.394
_refine_diff_density_rms 0.138
_refine_ls_extinction_method none
_refine_ls_goodness_of_fit_ref 1.087
_refine_ls_hydrogen_treatment constr
_refine_ls_matrix_type full
_refine_ls_number_parameters 438
_refine_ls_number_reflns 7466
_refine_ls_number_restraints 12
_refine_ls_restrained_S_all 1.098
_refine_ls_R_factor_all 0.0736
_refine_ls_R_factor_gt 0.0671
_refine_ls_shift/su_max 0.000
_refine_ls_shift/su_mean 0.000
_refine_ls_structure_factor_coef Fsqd
_refine_ls_weighting_details 'w=1/[\s^2^(Fo^2^)+(0.1130P)^2^+4.6111P] where P=(Fo^2^+2Fc^2^)/3'
_refine_ls_weighting_scheme calc
_refine_ls_wR_factor_gt 0.1801
_refine_ls_wR_factor_ref 0.1883
_reflns_Friedel_coverage 0.000
_reflns_number_gt 6502
_reflns_number_total 7466
_reflns_threshold_expression 'I > 2\s(I)'
_cod_data_source_file c8ce01015c2.cif
_cod_data_source_block jj003_la_no3_h2o-acet_red3
_cod_depositor_comments 'Adding full bibliography for 7232365--7232385.cif.'
_cod_original_cell_volume 2063.50(16)
_cod_database_code 7232378
_shelx_shelxl_version_number 2017/1
_chemical_oxdiff_formula 'C21 H25 N4 O12 La1'
_shelx_space_group_comment
;
The symmetry employed for this shelxl refinement is uniquely defined
by the following loop, which should always be used as a source of
symmetry information in preference to the above space-group names.
They are only intended as comments.
;
_reflns_odcompleteness_completeness 99.36
_reflns_odcompleteness_iscentric 1
_reflns_odcompleteness_theta 66.97
_olex2_refinement_description
;
1. Fixed Uiso
 At 1.2 times of:
  All C(H) groups, All C(H,H) groups
 At 1.5 times of:
  All C(H,H,H) groups, All O(H,H) groups
2. Uiso/Uaniso restraints and constraints
Uanis(N31) \\sim Ueq: with sigma of 0.005 and sigma for terminal atoms of 0.01
Uanis(La1) \\sim Ueq: with sigma of 0.005 and sigma for terminal atoms of 0.01
Uanis(O45) = Uanis(N44) = Uanis(O47) = Uanis(O46)
Uanis(O50) = Uanis(N48) = Uanis(O51) = Uanis(O49)
Uanis(O41) = Uanis(O43) = Uanis(N40) = Uanis(O42)
3.a Rotating group:
 O2W(H2WA,H2WB), O1W(H1WA,H1WB)
3.b Secondary CH2 refined with riding coordinates:
 C30(H30A,H30B), C20(H20A,H20B), C10(H10A,H10B)
3.c Aromatic/amide H refined with riding coordinates:
 C35(H35), C36(H36), C13(H13), C32(H32), C25(H25), C15(H15), C26(H26),
 C33(H33), C12(H12), C22(H22), C16(H16), C23(H23)
3.d Idealised Me refined as rotating group:
 C9(H9A,H9B,H9C), C8(H8A,H8B,H8C), C7(H7A,H7B,H7C)
;
_olex2_submission_special_instructions 'No special instructions were received'
_oxdiff_exptl_absorpt_empirical_details
;
Empirical correction (ABSPACK) includes:
- Absorption correction using spherical harmonics
- Frame scaling
;
_oxdiff_exptl_absorpt_empirical_full_max 1.460
_oxdiff_exptl_absorpt_empirical_full_min 0.660

loop_
_space_group_symop_operation_xyz
'x, y, z'
'-x, -y, -z'

loop_
_atom_site_label
_atom_site_type_symbol
_atom_site_fract_x
_atom_site_fract_y
_atom_site_fract_z
_atom_site_U_iso_or_equiv
_atom_site_adp_type
_atom_site_occupancy
_atom_site_site_symmetry_order
_atom_site_calc_flag
_atom_site_refinement_flags_posn
_atom_site_refinement_flags_adp
_atom_site_disorder_assembly
_atom_site_disorder_group
La1 La 0.23446(3) -0.48338(4) 0.00334(2) 0.03835(16) Uani 1 1 d . U . .
O38 O 0.5439(5) 0.4811(5) 0.9121(2) 0.0465(12) Uani 1 1 d . . . .
O39 O 0.3134(5) 0.4929(5) 0.8817(2) 0.0502(13) Uani 1 1 d . . . .
O19 O -0.0031(5) -0.3972(5) 0.0825(3) 0.0477(12) Uani 1 1 d . . . .
O29 O 0.1360(5) 0.4062(6) 0.0847(3) 0.0564(15) Uani 1 1 d . . . .
O18 O 0.2348(5) -0.3272(5) 0.1214(2) 0.0483(13) Uani 1 1 d . . . .
O43 O 0.2339(7) -0.2539(7) 0.4288(4) 0.0734(10) Uani 1 1 d . . . .
C37 C 0.4313(7) 0.4740(7) 0.8665(3) 0.0382(15) Uani 1 1 d . . . .
C17 C 0.1084(7) -0.3290(7) 0.1299(3) 0.0404(15) Uani 1 1 d . . . .
O41 O 0.0204(7) -0.3352(7) 0.4311(4) 0.0734(10) Uani 1 1 d . . . .
O45 O -0.3966(8) -0.1423(8) 0.2884(4) 0.0839(11) Uani 1 1 d . . . .
N31 N 0.4323(5) 0.3593(5) 0.6338(3) 0.0320(11) Uani 1 1 d . U . .
O47 O -0.3514(8) -0.2082(8) 0.1798(4) 0.0839(11) Uani 1 1 d . . . .
N21 N -0.0113(6) 0.3330(5) 0.3075(3) 0.0339(11) Uani 1 1 d . . . .
N40 N 0.1200(8) -0.3321(9) 0.4008(5) 0.0734(10) Uani 1 1 d . . . .
N11 N 0.0598(6) -0.1154(5) 0.3367(3) 0.0382(12) Uani 1 1 d . . . .
O46 O -0.4842(8) -0.0867(8) 0.1950(4) 0.0839(11) Uani 1 1 d . . . .
O42 O 0.1113(7) -0.4073(7) 0.3415(4) 0.0734(10) Uani 1 1 d . . . .
C4 C 0.2094(6) 0.3272(6) 0.4701(3) 0.0331(13) Uani 1 1 d . . . .
C30 C 0.4383(7) 0.3193(7) 0.5518(3) 0.0417(16) Uani 1 1 d . . . .
H30A H 0.480720 0.387877 0.537716 0.050 Uiso 1 1 calc R . . .
H30B H 0.502741 0.264116 0.545006 0.050 Uiso 1 1 calc R . . .
C3 C 0.0731(6) 0.2694(6) 0.4188(3) 0.0326(13) Uani 1 1 d . . . .
C35 C 0.3106(6) 0.4241(6) 0.7294(3) 0.0372(14) Uani 1 1 d . . . .
H35 H 0.225147 0.441306 0.743764 0.045 Uiso 1 1 calc R . . .
C14 C 0.0905(7) -0.2504(6) 0.2022(4) 0.0401(15) Uani 1 1 d . . . .
C6 C 0.2417(7) 0.1376(6) 0.4823(3) 0.0361(14) Uani 1 1 d . . . .
C9 C 0.3347(9) 0.0706(8) 0.5174(4) 0.0499(18) Uani 1 1 d . . . .
H9A H 0.283613 -0.011903 0.502063 0.075 Uiso 1 1 calc GR . . .
H9B H 0.355237 0.103224 0.572213 0.075 Uiso 1 1 calc GR . . .
H9C H 0.425774 0.076820 0.500853 0.075 Uiso 1 1 calc GR . . .
C1 C 0.1067(7) 0.0828(6) 0.4322(3) 0.0331(13) Uani 1 1 d . . . .
C36 C 0.3129(6) 0.3843(6) 0.6547(3) 0.0354(14) Uani 1 1 d . . . .
H36 H 0.228484 0.374541 0.617428 0.043 Uiso 1 1 calc R . . .
C34 C 0.4338(7) 0.4385(6) 0.7831(3) 0.0373(14) Uani 1 1 d . . . .
C5 C 0.2913(6) 0.2602(6) 0.5000(3) 0.0363(14) Uani 1 1 d . . . .
C20 C -0.0183(7) 0.3408(6) 0.3876(4) 0.0390(14) Uani 1 1 d . . . .
H20A H 0.015031 0.423691 0.419429 0.047 Uiso 1 1 calc R . . .
H20B H -0.120049 0.313073 0.389386 0.047 Uiso 1 1 calc R . . .
C13 C 0.2080(7) -0.1763(7) 0.2544(4) 0.0439(16) Uani 1 1 d . . . .
H13 H 0.301449 -0.171757 0.244035 0.053 Uiso 1 1 calc R . . .
C32 C 0.5568(6) 0.3772(6) 0.6856(3) 0.0387(15) Uani 1 1 d . . . .
H32 H 0.642025 0.362240 0.669927 0.046 Uiso 1 1 calc R . . .
C25 C 0.1264(7) 0.3480(6) 0.2179(4) 0.0394(14) Uani 1 1 d . . . .
H25 H 0.216711 0.353046 0.203839 0.047 Uiso 1 1 calc R . . .
C15 C -0.0447(8) -0.2540(8) 0.2171(4) 0.055(2) Uani 1 1 d . . . .
H15 H -0.128237 -0.303049 0.180795 0.066 Uiso 1 1 calc R . . .
C2 C 0.0239(6) 0.1494(6) 0.4002(3) 0.0332(13) Uani 1 1 d . . . .
C26 C 0.1160(7) 0.3389(6) 0.2880(4) 0.0395(14) Uani 1 1 d . . . .
H26 H 0.199238 0.336937 0.322077 0.047 Uiso 1 1 calc R . . .
C10 C 0.0464(8) -0.0470(6) 0.4127(4) 0.0426(15) Uani 1 1 d . . . .
H10A H 0.097903 -0.076069 0.450970 0.051 Uiso 1 1 calc R . . .
H10B H -0.057024 -0.060997 0.414424 0.051 Uiso 1 1 calc R . . .
C8 C 0.2555(7) 0.4587(7) 0.4918(3) 0.0452(17) Uani 1 1 d . . . .
H8A H 0.257632 0.482253 0.446621 0.068 Uiso 1 1 calc GR . . .
H8B H 0.352222 0.485691 0.525337 0.068 Uiso 1 1 calc GR . . .
H8C H 0.186642 0.493738 0.517697 0.068 Uiso 1 1 calc GR . . .
C24 C 0.0035(8) 0.3498(7) 0.1684(4) 0.0439(16) Uani 1 1 d . . . .
N44 N -0.4088(10) -0.1435(10) 0.2236(6) 0.0839(11) Uani 1 1 d . . . .
C33 C 0.5588(7) 0.4169(6) 0.7606(3) 0.0371(14) Uani 1 1 d . . . .
H33 H 0.645519 0.429638 0.797020 0.045 Uiso 1 1 calc R . . .
C27 C 0.0118(8) 0.3709(8) 0.0943(4) 0.0466(17) Uani 1 1 d . . . .
C12 C 0.1924(7) -0.1080(7) 0.3220(4) 0.0430(15) Uani 1 1 d . . . .
H12 H 0.274593 -0.056080 0.357992 0.052 Uiso 1 1 calc R . . .
C7 C -0.1214(7) 0.0892(7) 0.3453(4) 0.0436(16) Uani 1 1 d . . . .
H7A H -0.186273 0.143066 0.349665 0.065 Uiso 1 1 calc GR . . .
H7B H -0.164306 0.019219 0.356896 0.065 Uiso 1 1 calc GR . . .
H7C H -0.107103 0.066559 0.293963 0.065 Uiso 1 1 calc GR . . .
C22 C -0.1300(8) 0.3328(7) 0.2603(4) 0.0449(16) Uani 1 1 d . . . .
H22 H -0.219073 0.327151 0.275606 0.054 Uiso 1 1 calc R . . .
C16 C -0.0575(8) -0.1860(7) 0.2850(4) 0.0534(19) Uani 1 1 d . . . .
H16 H -0.150549 -0.188849 0.295713 0.064 Uiso 1 1 calc R . . .
C23 C -0.1274(8) 0.3404(8) 0.1898(4) 0.0508(18) Uani 1 1 d . . . .
H23 H -0.213406 0.339297 0.156471 0.061 Uiso 1 1 calc R . . .
O28 O -0.1068(5) 0.3561(5) 0.0497(3) 0.0516(13) Uani 1 1 d . . . .
O2W O 0.2750(6) -0.6880(6) -0.0373(3) 0.0623(15) Uani 1 1 d . . . .
H2WA H 0.186018 -0.752681 -0.050934 0.093 Uiso 1 1 d GR . . .
H2WB H 0.342617 -0.708601 0.000759 0.093 Uiso 1 1 d GR . . .
O1W O 0.4229(6) -0.2919(6) 0.0221(4) 0.0644(15) Uani 1 1 d . . . .
H1WA H 0.439605 -0.238190 0.070339 0.097 Uiso 1 1 d GR . . .
H1WB H 0.394803 -0.251378 -0.011510 0.097 Uiso 1 1 d GR . . .
O49 O 0.4618(9) 0.3241(9) 0.2634(5) 0.1049(15) Uani 1 1 d . . A 2
O50 O 0.6140(9) 0.2916(9) 0.3491(5) 0.1049(15) Uani 1 1 d . . A 2
O51 O 0.4445(9) 0.3783(10) 0.3738(5) 0.1049(15) Uani 1 1 d . . A 2
N48 N 0.5033(12) 0.3326(12) 0.3324(7) 0.1049(15) Uani 1 1 d . . A 2

loop_
_atom_site_aniso_label
_atom_site_aniso_U_11
_atom_site_aniso_U_22
_atom_site_aniso_U_33
_atom_site_aniso_U_23
_atom_site_aniso_U_13
_atom_site_aniso_U_12
La1 0.0224(2) 0.0798(3) 0.00873(19) 0.00428(15) 0.00180(13) 0.01807(17)
O38 0.028(2) 0.090(4) 0.012(2) 0.003(2) -0.0042(17) 0.020(2)
O39 0.033(2) 0.105(4) 0.0096(19) 0.003(2) 0.0065(17) 0.029(3)
O19 0.030(2) 0.080(3) 0.022(2) -0.002(2) -0.0002(19) 0.017(2)
O29 0.033(3) 0.113(5) 0.038(3) 0.035(3) 0.013(2) 0.034(3)
O18 0.028(2) 0.088(4) 0.018(2) -0.002(2) 0.0043(18) 0.016(2)
O43 0.0457(17) 0.112(3) 0.0519(18) 0.0059(17) 0.0216(15) 0.0122(17)
C37 0.024(3) 0.072(4) 0.014(3) 0.005(3) 0.005(2) 0.013(3)
C17 0.029(3) 0.071(4) 0.016(3) 0.001(3) 0.003(2) 0.021(3)
O41 0.0457(17) 0.112(3) 0.0519(18) 0.0059(17) 0.0216(15) 0.0122(17)
O45 0.067(2) 0.118(3) 0.069(2) 0.029(2) 0.021(2) 0.021(2)
N31 0.022(2) 0.058(3) 0.011(2) 0.0046(18) 0.0021(17) 0.0061(19)
O47 0.067(2) 0.118(3) 0.069(2) 0.029(2) 0.021(2) 0.021(2)
N21 0.026(3) 0.051(3) 0.027(3) 0.012(2) 0.009(2) 0.011(2)
N40 0.0457(17) 0.112(3) 0.0519(18) 0.0059(17) 0.0216(15) 0.0122(17)
N11 0.036(3) 0.053(3) 0.022(3) 0.002(2) 0.015(2) 0.009(2)
O46 0.067(2) 0.118(3) 0.069(2) 0.029(2) 0.021(2) 0.021(2)
O42 0.0457(17) 0.112(3) 0.0519(18) 0.0059(17) 0.0216(15) 0.0122(17)
C4 0.024(3) 0.055(4) 0.013(3) 0.003(2) 0.005(2) 0.003(3)
C30 0.024(3) 0.080(5) 0.009(3) 0.000(3) 0.003(2) 0.006(3)
C3 0.019(3) 0.057(4) 0.020(3) 0.005(2) 0.007(2) 0.010(2)
C35 0.021(3) 0.071(4) 0.017(3) 0.007(3) 0.004(2) 0.016(3)
C14 0.030(3) 0.061(4) 0.023(3) 0.001(3) 0.008(3) 0.011(3)
C6 0.031(3) 0.065(4) 0.013(3) 0.007(3) 0.009(2) 0.015(3)
C9 0.047(4) 0.083(5) 0.023(3) 0.011(3) 0.007(3) 0.029(4)
C1 0.031(3) 0.050(3) 0.015(3) 0.002(2) 0.009(2) 0.010(3)
C36 0.019(3) 0.071(4) 0.010(3) 0.005(3) -0.001(2) 0.012(3)
C34 0.024(3) 0.072(4) 0.010(3) 0.004(3) 0.002(2) 0.011(3)
C5 0.025(3) 0.071(4) 0.008(2) 0.004(2) 0.005(2) 0.008(3)
C20 0.030(3) 0.059(4) 0.027(3) 0.009(3) 0.008(3) 0.011(3)
C13 0.027(3) 0.079(5) 0.024(3) 0.007(3) 0.013(3) 0.016(3)
C32 0.018(3) 0.073(4) 0.020(3) 0.007(3) 0.003(2) 0.010(3)
C25 0.027(3) 0.065(4) 0.029(3) 0.015(3) 0.010(3) 0.014(3)
C15 0.030(4) 0.080(5) 0.036(4) -0.008(4) 0.010(3) 0.001(3)
C2 0.023(3) 0.054(4) 0.016(3) 0.002(2) 0.006(2) 0.004(3)
C26 0.029(3) 0.058(4) 0.030(3) 0.010(3) 0.006(3) 0.014(3)
C10 0.048(4) 0.055(4) 0.025(3) 0.007(3) 0.018(3) 0.010(3)
C8 0.035(4) 0.070(4) 0.021(3) 0.007(3) 0.004(3) -0.001(3)
C24 0.033(3) 0.067(4) 0.035(4) 0.018(3) 0.008(3) 0.017(3)
N44 0.067(2) 0.118(3) 0.069(2) 0.029(2) 0.021(2) 0.021(2)
C33 0.023(3) 0.068(4) 0.012(3) 0.004(3) -0.002(2) 0.007(3)
C27 0.032(4) 0.083(5) 0.030(3) 0.018(3) 0.007(3) 0.026(3)
C12 0.031(3) 0.068(4) 0.022(3) 0.003(3) 0.007(3) 0.009(3)
C7 0.025(3) 0.059(4) 0.033(3) 0.004(3) -0.003(3) 0.001(3)
C22 0.031(3) 0.074(5) 0.036(4) 0.023(3) 0.007(3) 0.019(3)
C16 0.036(4) 0.069(5) 0.044(4) -0.002(3) 0.022(3) 0.003(3)
C23 0.028(3) 0.089(6) 0.045(4) 0.030(4) 0.011(3) 0.023(3)
O28 0.036(3) 0.095(4) 0.030(2) 0.021(3) 0.010(2) 0.024(3)
O2W 0.043(3) 0.095(4) 0.045(3) 0.010(3) 0.006(2) 0.029(3)
O1W 0.044(3) 0.088(4) 0.059(4) 0.020(3) 0.013(3) 0.015(3)
O49 0.064(3) 0.152(4) 0.084(3) 0.017(3) 0.003(2) 0.034(3)
O50 0.064(3) 0.152(4) 0.084(3) 0.017(3) 0.003(2) 0.034(3)
O51 0.064(3) 0.152(4) 0.084(3) 0.017(3) 0.003(2) 0.034(3)
N48 0.064(3) 0.152(4) 0.084(3) 0.017(3) 0.003(2) 0.034(3)

loop_
_atom_type_symbol
_atom_type_description
_atom_type_scat_dispersion_real
_atom_type_scat_dispersion_imag
_atom_type_scat_source
C C 0.0181 0.0091 'International Tables Vol C Tables 4.2.6.8 and 6.1.1.4'
H H 0.0000 0.0000 'International Tables Vol C Tables 4.2.6.8 and 6.1.1.4'
La La -1.4094 9.0376 'International Tables Vol C Tables 4.2.6.8 and 6.1.1.4'
N N 0.0311 0.0180 'International Tables Vol C Tables 4.2.6.8 and 6.1.1.4'
O O 0.0492 0.0322 'International Tables Vol C Tables 4.2.6.8 and 6.1.1.4'

loop_
_exptl_crystal_face_index_h
_exptl_crystal_face_index_k
_exptl_crystal_face_index_l
_exptl_crystal_face_perp_dist
-1 1 -12 0.0235
3 6 -3 0.0394
-6 1 5 0.0374
6 0 -5 0.0236
1 8 -5 0.0410
-3 -6 2 0.0363
1 -1 12 0.0187
0 -8 5 0.0207

loop_
_geom_angle_atom_site_label_1
_geom_angle_atom_site_label_2
_geom_angle_atom_site_label_3
_geom_angle
_geom_angle_site_symmetry_1
_geom_angle_site_symmetry_3
O38 La1 O39 101.49(15) 2_656 1_544
O38 La1 O19 146.6(2) 2_656 2_545
O38 La1 O29 78.68(17) 2_656 1_545
O38 La1 O18 77.79(16) 2_656 .
O38 La1 O28 142.4(2) 2_656 2
O38 La1 O2W 73.82(18) 2_656 .
O38 La1 O1W 71.6(2) 2_656 .
O39 La1 O18 140.8(2) 1_544 .
O39 La1 O2W 73.7(2) 1_544 .
O39 La1 O1W 73.7(2) 1_544 .
O19 La1 O39 81.98(16) 2_545 1_544
O19 La1 O29 79.46(18) 2_545 1_545
O19 La1 O18 120.14(15) 2_545 .
O19 La1 O2W 75.47(18) 2_545 .
O19 La1 O1W 139.2(2) 2_545 .
O29 La1 O39 143.6(2) 1_545 1_544
O29 La1 O18 75.4(2) 1_545 .
O29 La1 O2W 71.5(2) 1_545 .
O29 La1 O1W 137.3(2) 1_545 .
O18 La1 O2W 139.67(19) . .
O18 La1 O1W 68.91(19) . .
O28 La1 O39 78.58(17) 2 1_544
O28 La1 O19 70.96(19) 2 2_545
O28 La1 O29 123.23(16) 2 1_545
O28 La1 O18 79.34(18) 2 .
O28 La1 O2W 138.82(19) 2 .
O28 La1 O1W 72.47(19) 2 .
O2W La1 O1W 125.7(2) . .
C37 O38 La1 176.5(5) . 2_656
C37 O39 La1 129.2(4) . 1_566
C17 O19 La1 174.2(4) . 2_545
C27 O29 La1 135.0(4) . 1_565
C17 O18 La1 110.6(4) . .
O38 C37 O39 126.6(6) . .
O38 C37 C34 117.4(5) . .
O39 C37 C34 116.0(5) . .
O19 C17 C14 119.0(6) . .
O18 C17 O19 123.5(6) . .
O18 C17 C14 117.5(6) . .
C36 N31 C30 121.6(5) . .
C36 N31 C32 121.1(5) . .
C32 N31 C30 117.1(5) . .
C26 N21 C20 119.8(5) . .
C22 N21 C20 118.6(5) . .
C22 N21 C26 121.3(6) . .
O41 N40 O43 121.4(8) . .
O41 N40 O42 119.8(8) . .
O42 N40 O43 118.8(7) . .
C12 N11 C10 118.7(6) . .
C16 N11 C10 120.8(6) . .
C16 N11 C12 120.5(6) . .
C3 C4 C8 118.5(6) . .
C5 C4 C3 118.7(6) . .
C5 C4 C8 122.8(6) . .
N31 C30 H30A 109.0 . .
N31 C30 H30B 109.0 . .
H30A C30 H30B 107.8 . .
C5 C30 N31 112.8(5) . .
C5 C30 H30A 109.0 . .
C5 C30 H30B 109.0 . .
C4 C3 C20 119.3(6) . .
C2 C3 C4 120.2(6) . .
C2 C3 C20 120.5(6) . .
C36 C35 H35 120.4 . .
C36 C35 C34 119.1(6) . .
C34 C35 H35 120.4 . .
C13 C14 C17 120.5(6) . .
C13 C14 C15 119.1(6) . .
C15 C14 C17 120.3(6) . .
C1 C6 C9 122.4(7) . .
C1 C6 C5 118.5(6) . .
C5 C6 C9 119.1(6) . .
C6 C9 H9A 109.5 . .
C6 C9 H9B 109.5 . .
C6 C9 H9C 109.5 . .
H9A C9 H9B 109.5 . .
H9A C9 H9C 109.5 . .
H9B C9 H9C 109.5 . .
C6 C1 C2 120.3(6) . .
C6 C1 C10 120.9(6) . .
C2 C1 C10 118.8(6) . .
N31 C36 C35 120.9(5) . .
N31 C36 H36 119.5 . .
C35 C36 H36 119.5 . .
C35 C34 C37 120.3(5) . .
C35 C34 C33 119.2(5) . .
C33 C34 C37 120.5(5) . .
C4 C5 C30 119.3(7) . .
C4 C5 C6 121.8(6) . .
C6 C5 C30 118.9(6) . .
N21 C20 H20A 109.2 . .
N21 C20 H20B 109.2 . .
C3 C20 N21 112.2(5) . .
C3 C20 H20A 109.2 . .
C3 C20 H20B 109.2 . .
H20A C20 H20B 107.9 . .
C14 C13 H13 119.7 . .
C14 C13 C12 120.6(6) . .
C12 C13 H13 119.7 . .
N31 C32 H32 120.2 . .
N31 C32 C33 119.6(6) . .
C33 C32 H32 120.2 . .
C26 C25 H25 120.3 . .
C26 C25 C24 119.3(6) . .
C24 C25 H25 120.3 . .
C14 C15 H15 120.4 . .
C16 C15 C14 119.3(7) . .
C16 C15 H15 120.4 . .
C3 C2 C1 120.5(6) . .
C3 C2 C7 119.5(6) . .
C1 C2 C7 119.9(6) . .
N21 C26 C25 119.9(6) . .
N21 C26 H26 120.0 . .
C25 C26 H26 120.0 . .
N11 C10 C1 113.3(5) . .
N11 C10 H10A 108.9 . .
N11 C10 H10B 108.9 . .
C1 C10 H10A 108.9 . .
C1 C10 H10B 108.9 . .
H10A C10 H10B 107.7 . .
C4 C8 H8A 109.5 . .
C4 C8 H8B 109.5 . .
C4 C8 H8C 109.5 . .
H8A C8 H8B 109.5 . .
H8A C8 H8C 109.5 . .
H8B C8 H8C 109.5 . .
C25 C24 C27 121.3(6) . .
C23 C24 C25 119.2(7) . .
C23 C24 C27 119.4(6) . .
O45 N44 O47 121.2(11) . .
O45 N44 O46 123.1(11) . .
O46 N44 O47 115.7(9) . .
C34 C33 H33 120.0 . .
C32 C33 C34 119.9(5) . .
C32 C33 H33 120.0 . .
O29 C27 C24 117.2(6) . .
O28 C27 O29 126.6(7) . .
O28 C27 C24 116.2(6) . .
N11 C12 C13 119.5(6) . .
N11 C12 H12 120.2 . .
C13 C12 H12 120.2 . .
C2 C7 H7A 109.5 . .
C2 C7 H7B 109.5 . .
C2 C7 H7C 109.5 . .
H7A C7 H7B 109.5 . .
H7A C7 H7C 109.5 . .
H7B C7 H7C 109.5 . .
N21 C22 H22 119.2 . .
N21 C22 C23 121.7(7) . .
C23 C22 H22 119.2 . .
N11 C16 C15 121.0(7) . .
N11 C16 H16 119.5 . .
C15 C16 H16 119.5 . .
C24 C23 H23 120.7 . .
C22 C23 C24 118.6(7) . .
C22 C23 H23 120.7 . .
C27 O28 La1 135.2(6) . 2
La1 O2W H2WA 115.3 . .
La1 O2W H2WB 115.7 . .
H2WA O2W H2WB 102.8 . .
La1 O1W H1WA 112.6 . .
La1 O1W H1WB 113.2 . .
H1WA O1W H1WB 105.6 . .
O49 N48 O50 116.0(12) . .
O51 N48 O49 118.5(12) . .
O51 N48 O50 125.5(12) . .

loop_
_geom_bond_atom_site_label_1
_geom_bond_atom_site_label_2
_geom_bond_distance
_geom_bond_site_symmetry_2
La1 O38 2.436(4) 2_656
La1 O39 2.515(4) 1_544
La1 O19 2.470(5) 2_545
La1 O29 2.510(5) 1_545
La1 O18 2.518(5) .
La1 O28 2.455(5) 2
La1 O2W 2.525(6) .
La1 O1W 2.596(6) .
O38 C37 1.243(8) .
O39 C37 1.263(8) .
O19 C17 1.270(8) .
O29 C27 1.261(9) .
O18 C17 1.253(8) .
O43 N40 1.249(10) .
C37 C34 1.532(8) .
C17 C14 1.505(9) .
O41 N40 1.202(9) .
O45 N44 1.214(12) .
N31 C30 1.518(7) .
N31 C36 1.336(8) .
N31 C32 1.359(8) .
O47 N44 1.254(13) .
N21 C20 1.514(8) .
N21 C26 1.338(8) .
N21 C22 1.329(8) .
N40 O42 1.224(10) .
N11 C10 1.498(8) .
N11 C12 1.348(9) .
N11 C16 1.346(9) .
O46 N44 1.244(13) .
C4 C3 1.429(8) .
C4 C5 1.393(10) .
C4 C8 1.508(10) .
C30 H30A 0.9900 .
C30 H30B 0.9900 .
C30 C5 1.510(8) .
C3 C20 1.502(9) .
C3 C2 1.383(10) .
C35 H35 0.9500 .
C35 C36 1.376(8) .
C35 C34 1.379(8) .
C14 C13 1.364(10) .
C14 C15 1.377(10) .
C6 C9 1.504(10) .
C6 C1 1.406(9) .
C6 C5 1.416(10) .
C9 H9A 0.9800 .
C9 H9B 0.9800 .
C9 H9C 0.9800 .
C1 C2 1.413(9) .
C1 C10 1.508(10) .
C36 H36 0.9500 .
C34 C33 1.389(9) .
C20 H20A 0.9900 .
C20 H20B 0.9900 .
C13 H13 0.9500 .
C13 C12 1.377(9) .
C32 H32 0.9500 .
C32 C33 1.371(8) .
C25 H25 0.9500 .
C25 C26 1.386(9) .
C25 C24 1.389(9) .
C15 H15 0.9500 .
C15 C16 1.370(10) .
C2 C7 1.523(8) .
C26 H26 0.9500 .
C10 H10A 0.9900 .
C10 H10B 0.9900 .
C8 H8A 0.9800 .
C8 H8B 0.9800 .
C8 H8C 0.9800 .
C24 C27 1.514(10) .
C24 C23 1.386(10) .
C33 H33 0.9500 .
C27 O28 1.255(8) .
C12 H12 0.9500 .
C7 H7A 0.9800 .
C7 H7B 0.9800 .
C7 H7C 0.9800 .
C22 H22 0.9500 .
C22 C23 1.372(10) .
C16 H16 0.9500 .
C23 H23 0.9500 .
O2W H2WA 1.0024 .
O2W H2WB 1.0041 .
O1W H1WA 0.9407 .
O1W H1WB 0.9408 .
O49 N48 1.275(14) .
O50 N48 1.283(14) .
O51 N48 1.129(14) .

loop_
_geom_torsion_atom_site_label_1
_geom_torsion_atom_site_label_2
_geom_torsion_atom_site_label_3
_geom_torsion_atom_site_label_4
_geom_torsion
_geom_torsion_site_symmetry_1
_geom_torsion_site_symmetry_4
La1 O39 C37 O38 -12.1(12) 1_566 .
La1 O39 C37 C34 167.6(5) 1_566 .
La1 O29 C27 C24 -156.5(6) 1_565 .
La1 O29 C27 O28 20.2(14) 1_565 .
La1 O18 C17 O19 -3.4(9) . .
La1 O18 C17 C14 173.2(5) . .
O38 C37 C34 C35 177.1(7) . .
O38 C37 C34 C33 -0.8(11) . .
O39 C37 C34 C35 -2.7(11) . .
O39 C37 C34 C33 179.4(7) . .
O19 C17 C14 C13 179.8(7) . .
O19 C17 C14 C15 1.2(12) . .
O29 C27 O28 La1 -62.2(11) . 2
O18 C17 C14 C13 3.0(11) . .
O18 C17 C14 C15 -175.6(8) . .
C37 C34 C33 C32 175.4(7) . .
C17 C14 C13 C12 -177.1(7) . .
C17 C14 C15 C16 176.6(8) . .
N31 C30 C5 C4 91.1(7) . .
N31 C30 C5 C6 -89.9(7) . .
N31 C32 C33 C34 0.0(11) . .
N21 C22 C23 C24 -0.7(13) . .
C4 C3 C20 N21 103.4(6) . .
C4 C3 C2 C1 0.8(8) . .
C4 C3 C2 C7 -179.8(5) . .
C30 N31 C36 C35 -177.9(7) . .
C30 N31 C32 C33 178.0(7) . .
C3 C4 C5 C30 177.5(5) . .
C3 C4 C5 C6 -1.5(8) . .
C35 C34 C33 C32 -2.6(11) . .
C14 C13 C12 N11 0.5(12) . .
C14 C15 C16 N11 0.6(14) . .
C6 C1 C2 C3 -1.3(8) . .
C6 C1 C2 C7 179.3(5) . .
C6 C1 C10 N11 -103.5(7) . .
C9 C6 C1 C2 -179.4(5) . .
C9 C6 C1 C10 1.6(9) . .
C9 C6 C5 C4 -179.2(5) . .
C9 C6 C5 C30 1.9(8) . .
C1 C6 C5 C4 1.0(8) . .
C1 C6 C5 C30 -178.0(5) . .
C36 N31 C30 C5 -26.0(10) . .
C36 N31 C32 C33 2.7(11) . .
C36 C35 C34 C37 -175.5(7) . .
C36 C35 C34 C33 2.4(11) . .
C34 C35 C36 N31 0.3(11) . .
C5 C4 C3 C20 178.4(5) . .
C5 C4 C3 C2 0.6(8) . .
C5 C6 C1 C2 0.4(8) . .
C5 C6 C1 C10 -178.5(5) . .
C20 N21 C26 C25 -171.1(6) . .
C20 N21 C22 C23 171.8(7) . .
C20 C3 C2 C1 -177.0(5) . .
C20 C3 C2 C7 2.4(8) . .
C13 C14 C15 C16 -2.1(13) . .
C32 N31 C30 C5 158.8(6) . .
C32 N31 C36 C35 -2.9(11) . .
C25 C24 C27 O29 -11.7(12) . .
C25 C24 C27 O28 171.3(7) . .
C25 C24 C23 C22 1.7(13) . .
C15 C14 C13 C12 1.6(12) . .
C2 C3 C20 N21 -78.9(7) . .
C2 C1 C10 N11 77.6(7) . .
C26 N21 C20 C3 -43.1(8) . .
C26 N21 C22 C23 -1.0(12) . .
C26 C25 C24 C27 174.2(7) . .
C26 C25 C24 C23 -1.1(12) . .
C10 N11 C12 C13 175.6(7) . .
C10 N11 C16 C15 -176.1(8) . .
C10 C1 C2 C3 177.7(5) . .
C10 C1 C2 C7 -1.7(8) . .
C8 C4 C3 C20 0.8(8) . .
C8 C4 C3 C2 -177.0(5) . .
C8 C4 C5 C30 -5.0(8) . .
C8 C4 C5 C6 176.0(5) . .
C24 C25 C26 N21 -0.6(11) . .
C24 C27 O28 La1 114.6(7) . 2
C27 C24 C23 C22 -173.7(8) . .
C12 N11 C10 C1 58.0(9) . .
C12 N11 C16 C15 1.6(13) . .
C22 N21 C20 C3 144.0(6) . .
C22 N21 C26 C25 1.7(11) . .
C16 N11 C10 C1 -124.3(8) . .
C16 N11 C12 C13 -2.1(11) . .
C23 C24 C27 O29 163.6(8) . .
C23 C24 C27 O28 -13.4(12) . .

loop_
_exptl_oxdiff_crystal_face_indexfrac_h
_exptl_oxdiff_crystal_face_indexfrac_k
_exptl_oxdiff_crystal_face_indexfrac_l
_exptl_oxdiff_crystal_face_x
_exptl_oxdiff_crystal_face_y
_exptl_oxdiff_crystal_face_z
-0.9997 1.0001 -12.0000 -0.3400 -0.9750 0.1971
3.0004 5.9995 -2.9985 0.0275 0.2851 0.9421
-5.9993 0.9993 4.9992 0.8441 -0.2765 -0.4379
5.9994 0.0006 -4.9990 -0.7717 0.3048 0.5481
1.0009 7.9992 -4.9984 0.2750 -0.0321 1.0307
-3.0004 -5.9995 1.9985 -0.0697 -0.3593 -0.9282
0.9997 -1.0001 12.0000 0.3400 0.9750 -0.1971
-0.0010 -7.9991 4.9986 -0.3685 0.1447 -0.9510

loop_
_smtbx_masks_void_nr
_smtbx_masks_void_average_x
_smtbx_masks_void_average_y
_smtbx_masks_void_average_z
_smtbx_masks_void_volume
_smtbx_masks_void_count_electrons
_smtbx_masks_void_content
1 -0.708 0.000 0.000 473.8 153.0 '14x water'
